data_1530726
loop_
_publ_author_name
'Schleid, T.'
'Meyer, G.'

_publ_section_title
;
 Hydrogen (deuterium)-stabilized and lithium-intercalated erbium
 monochloride: An X-ray single crystal and neutron powder diffraction
 study
;
_journal_name_full 'Journal of the Less-Common Metals'
_journal_page_first 161
_journal_page_last 171
_journal_volume 156
_journal_year 1989
_chemical_formula_sum 'Cl D0.7 Er'
_chemical_name_systematic 'Er Cl D0.7'
_space_group_IT_number 166
_symmetry_space_group_name_Hall '-R 3 2"'
_symmetry_space_group_name_H-M 'R -3 m :H'
_cell_angle_alpha 90
_cell_angle_beta 90
_cell_angle_gamma 120
_cell_formula_units_Z 6
_cell_length_a 3.6967
_cell_length_b 3.6967
_cell_length_c 27.163
_cell_volume 321.467
_citation_journal_id_ASTM JCOMAH
_cod_data_source_file Schleid_JCOMAH_1989_1912.cif
_cod_data_source_block D0.7Cl1Er1
_cod_original_cell_volume 321.4673
_cod_original_formula_sum 'D0.7 Cl1 Er1'
_cod_database_code 1530726

loop_
_symmetry_equiv_pos_as_xyz
x,y,z
-y,x-y,z
-x+y,-x,z
y,x,-z
-x,-x+y,-z
x-y,-y,-z
-x,-y,-z
y,-x+y,-z
x-y,x,-z
-y,-x,z
x,x-y,z
-x+y,y,z
x+2/3,y+1/3,z+1/3
-y+2/3,x-y+1/3,z+1/3
-x+y+2/3,-x+1/3,z+1/3
y+2/3,x+1/3,-z+1/3
-x+2/3,-x+y+1/3,-z+1/3
x-y+2/3,-y+1/3,-z+1/3
-x+2/3,-y+1/3,-z+1/3
y+2/3,-x+y+1/3,-z+1/3
x-y+2/3,x+1/3,-z+1/3
-y+2/3,-x+1/3,z+1/3
x+2/3,x-y+1/3,z+1/3
-x+y+2/3,y+1/3,z+1/3
x+1/3,y+2/3,z+2/3
-y+1/3,x-y+2/3,z+2/3
-x+y+1/3,-x+2/3,z+2/3
y+1/3,x+2/3,-z+2/3
-x+1/3,-x+y+2/3,-z+2/3
x-y+1/3,-y+2/3,-z+2/3
-x+1/3,-y+2/3,-z+2/3
y+1/3,-x+y+2/3,-z+2/3
x-y+1/3,x+2/3,-z+2/3
-y+1/3,-x+2/3,z+2/3
x+1/3,x-y+2/3,z+2/3
-x+y+1/3,y+2/3,z+2/3

loop_
_atom_site_label
_atom_site_type_symbol
_atom_site_fract_x
_atom_site_fract_y
_atom_site_fract_z
_atom_site_occupancy
_atom_site_U_iso_or_equiv
D1 D 0 0 0.197 0.69 0.0
Er1 Er 0 0 0.1175 1 0.0
Cl1 Cl 0 0 0.3892 1 0.0
